data_2242015
loop_
_publ_author_name
'Gopinath, S.'
'Narayanan, P.'
'Sethusankar, K.'
'Karunakaran, Jeyachandran'
'Nandakumar, Meganathan'
'Mohanakrishnan, Arasambattu K.'

_publ_section_title
;
 Crystal structures of three 1-oxo-1,2-dihydronaphthalene derivatives:
 dimethyl
 4-(4-methoxyphenyl)-2-(4-methylphenyl)-1-oxo-1,2-dihydronaphthalene-2,3-dicarboxylate,
 dimethyl
 1-oxo-2-(pyren-4-yl)-4-(thiophen-2-yl)-1,2-dihydronaphthalene-2,3-dicarboxylate
 and ethyl
 1-oxo-2-phenyl-2,4-bis(thiophen-2-yl)-1,2-dihydronaphthalene-3-carboxylate
;
_journal_coeditor_code IS5470
_journal_issue 2
_journal_name_full 'Acta Crystallographica Section E'
_journal_page_first 177
_journal_page_last 182
_journal_paper_doi 10.1107/S2056989017000469
_journal_volume 73
_journal_year 2017
_chemical_formula_iupac 'C27 H20 O3 S2'
_chemical_formula_moiety 'C27 H20 O3 S2'
_chemical_formula_sum 'C27 H20 O3 S2'
_chemical_formula_weight 456.55
_chemical_name_systematic
;
Ethyl
4-oxo-3-phenyl-1,3-bis(thiophen-2-yl)-3,4-dihydronaphthalene-2-carboxylate
;
_space_group_IT_number 14
_symmetry_cell_setting monoclinic
_symmetry_space_group_name_Hall '-P 2ybc'
_symmetry_space_group_name_H-M 'P 1 21/c 1'
_atom_sites_solution_hydrogens geom
_atom_sites_solution_primary direct
_atom_sites_solution_secondary difmap
_audit_creation_method SHELXL-97
_cell_angle_alpha 90.00
_cell_angle_beta 100.181(2)
_cell_angle_gamma 90.00
_cell_formula_units_Z 4
_cell_length_a 12.1263(11)
_cell_length_b 11.8009(11)
_cell_length_c 16.0657(13)
_cell_measurement_reflns_used 4110
_cell_measurement_temperature 296(2)
_cell_measurement_theta_max 25.39
_cell_measurement_theta_min 2.43
_cell_volume 2262.8(3)
_computing_cell_refinement
;
APEX2 (Bruker, 2008)
;
_computing_data_collection
;
APEX2 (Bruker, 2008)
;
_computing_data_reduction
;
SAINT (Bruker, 2008)
;
_computing_molecular_graphics
;
ORTEP-3 for Windows (Farrugia, 2012) and Mercury (Macrae <i>et al.</i>,
2008)
;
_computing_publication_material
;
SHELXL97 (Sheldrick, 2008) and PLATON (Spek, 2015)
;
_computing_structure_refinement
;
SHELXL97 (Sheldrick, 2008)
;
_computing_structure_solution
;
SHELXS97 (Sheldrick, 2008)
;
_diffrn_ambient_temperature 296(2)
_diffrn_measured_fraction_theta_full 0.988
_diffrn_measured_fraction_theta_max 0.988
_diffrn_measurement_device_type 'Bruker Kappa APEXII CCD'
_diffrn_measurement_method '\w & \f scans'
_diffrn_radiation_monochromator graphite
_diffrn_radiation_source 'fine-focus sealed tube'
_diffrn_radiation_type MoK\a
_diffrn_radiation_wavelength 0.71073
_diffrn_reflns_av_R_equivalents 0.0438
_diffrn_reflns_av_sigmaI/netI 0.0327
_diffrn_reflns_limit_h_max 14
_diffrn_reflns_limit_h_min -14
_diffrn_reflns_limit_k_max 14
_diffrn_reflns_limit_k_min -14
_diffrn_reflns_limit_l_max 18
_diffrn_reflns_limit_l_min -19
_diffrn_reflns_number 29901
_diffrn_reflns_theta_full 25.39
_diffrn_reflns_theta_max 25.39
_diffrn_reflns_theta_min 2.43
_exptl_absorpt_coefficient_mu 0.262
_exptl_absorpt_correction_T_max 0.9617
_exptl_absorpt_correction_T_min 0.9373
_exptl_absorpt_correction_type multi-scan
_exptl_absorpt_process_details
;
(SADABS; Bruker, 2008)
;
_exptl_crystal_colour green
_exptl_crystal_density_diffrn 1.340
_exptl_crystal_density_method 'not measured'
_exptl_crystal_description block
_exptl_crystal_F_000 952
_exptl_crystal_size_max 0.25
_exptl_crystal_size_mid 0.25
_exptl_crystal_size_min 0.15
_refine_diff_density_max 0.235
_refine_diff_density_min -0.243
_refine_ls_extinction_method none
_refine_ls_goodness_of_fit_ref 1.086
_refine_ls_hydrogen_treatment constr
_refine_ls_matrix_type full
_refine_ls_number_parameters 364
_refine_ls_number_reflns 4110
_refine_ls_number_restraints 100
_refine_ls_restrained_S_all 1.096
_refine_ls_R_factor_all 0.1018
_refine_ls_R_factor_gt 0.0607
_refine_ls_shift/su_max 0.004
_refine_ls_shift/su_mean 0.000
_refine_ls_structure_factor_coef Fsqd
_refine_ls_weighting_details 'calc w=1/[\s^2^(Fo^2^)+(0.0338P)^2^+2.9594P] where P=(Fo^2^+2Fc^2^)/3'
_refine_ls_weighting_scheme calc
_refine_ls_wR_factor_gt 0.1226
_refine_ls_wR_factor_ref 0.1469
_reflns_number_gt 2685
_reflns_number_total 4110
_reflns_threshold_expression >2sigma(I)
_cod_data_source_file is5470sup1.cif
_cod_data_source_block III
_cod_original_sg_symbol_H-M 'P 21/c'
_cod_database_code 2242015

loop_
_symmetry_equiv_pos_as_xyz
'x, y, z'
'-x, y+1/2, -z+1/2'
'-x, -y, -z'
'x, -y-1/2, z-1/2'

loop_
_atom_site_type_symbol
_atom_site_label
_atom_site_fract_x
_atom_site_fract_y
_atom_site_fract_z
_atom_site_U_iso_or_equiv
_atom_site_adp_type
_atom_site_calc_flag
_atom_site_refinement_flags
_atom_site_occupancy
_atom_site_symmetry_multiplicity
_atom_site_disorder_assembly
_atom_site_disorder_group
C C7 0.6147(3) 0.7554(3) 0.11948(19) 0.0431(7) Uani d . 1 1 . .
C C6 0.5745(2) 0.7440(3) 0.02783(18) 0.0395(7) Uani d . 1 1 . .
C C5 0.4953(3) 0.6615(3) -0.0013(2) 0.0520(8) Uani d . 1 1 . .
H H5 0.4686 0.6143 0.0371 0.062 Uiso calc R 1 1 . .
C C4 0.4560(3) 0.6491(3) -0.0866(2) 0.0601(10) Uani d . 1 1 . .
H H4 0.4034 0.5934 -0.1059 0.072 Uiso calc R 1 1 . .
C C3 0.4950(3) 0.7196(3) -0.1430(2) 0.0576(9) Uani d . 1 1 . .
H H3 0.4687 0.7112 -0.2006 0.069 Uiso calc R 1 1 . .
C C2 0.5725(3) 0.8026(3) -0.11538(19) 0.0481(8) Uani d . 1 1 . .
H H2 0.5976 0.8499 -0.1544 0.058 Uiso calc R 1 1 . .
C C1 0.6138(2) 0.8164(3) -0.02929(18) 0.0370(7) Uani d . 1 1 . .
C C10 0.6948(2) 0.9062(2) 0.00282(17) 0.0353(7) Uani d . 1 1 A .
C C9 0.7444(2) 0.9089(2) 0.08432(18) 0.0369(7) Uani d . 1 1 . .
C C8 0.7274(2) 0.8172(3) 0.14761(17) 0.0386(7) Uani d . 1 1 B .
C C22 0.7307(3) 0.8700(3) 0.23534(18) 0.0425(7) Uani d . 1 1 . .
C C23 0.8062(3) 0.8363(3) 0.30966(19) 0.0466(8) Uani d . 1 1 . .
H H23 0.8569 0.7774 0.3082 0.056 Uiso calc R 1 1 . .
C C24 0.8016(4) 0.8933(4) 0.3830(2) 0.0775(13) Uani d . 1 1 . .
H H24 0.8507 0.8724 0.4319 0.093 Uiso calc R 1 1 . .
C C25 0.7296(4) 0.9778(4) 0.3875(3) 0.0819(14) Uani d . 1 1 . .
H H25 0.7297 1.0143 0.4388 0.098 Uiso calc R 1 1 . .
C C26 0.6569(4) 1.0107(4) 0.3185(3) 0.0730(12) Uani d . 1 1 . .
H H26 0.6065 1.0689 0.3225 0.088 Uiso calc R 1 1 . .
C C27 0.6573(3) 0.9589(3) 0.2428(2) 0.0556(9) Uani d . 1 1 . .
H H27 0.6076 0.9831 0.1953 0.067 Uiso calc R 1 1 . .
C C15 0.8246(3) 1.0013(3) 0.11778(19) 0.0451(8) Uani d . 1 1 . .
C C16 0.8442(4) 1.2004(4) 0.1385(3) 0.0863(14) Uani d . 1 1 . .
H H16A 0.8015 1.2542 0.1657 0.104 Uiso calc R 1 1 . .
H H16B 0.9087 1.1771 0.1796 0.104 Uiso calc R 1 1 . .
C C17 0.8813(6) 1.2539(5) 0.0680(4) 0.124(2) Uani d . 1 1 . .
H H17A 0.9295 1.2031 0.0445 0.185 Uiso calc R 1 1 . .
H H17B 0.9215 1.3219 0.0866 0.185 Uiso calc R 1 1 . .
H H17C 0.8175 1.2723 0.0256 0.185 Uiso calc R 1 1 . .
C C11 0.7228(2) 0.9919(3) -0.05704(19) 0.0409(7) Uani d D 1 1 . .
S S1' 0.8516(4) 0.9932(5) -0.0827(3) 0.0552(9) Uani d PDU 0.472(4) 1 A 1
C C12' 0.6539(15) 1.0804(16) -0.0903(16) 0.074(5) Uani d PDU 0.472(4) 1 A 1
H H12' 0.5821 1.0924 -0.0791 0.089 Uiso calc PR 0.472(4) 1 A 1
C C13' 0.7087(15) 1.154(2) -0.1462(17) 0.069(4) Uani d PDU 0.472(4) 1 A 1
H H13' 0.6783 1.2169 -0.1766 0.083 Uiso calc PR 0.472(4) 1 A 1
C C14' 0.8130(17) 1.1091(17) -0.1435(15) 0.055(3) Uani d PDU 0.472(4) 1 A 1
H H14' 0.8625 1.1419 -0.1746 0.066 Uiso calc PR 0.472(4) 1 A 1
S S1 0.6308(4) 1.0925(5) -0.1018(4) 0.0706(11) Uani d PDU 0.528(4) 1 A 2
C C12 0.8224(10) 1.0023(18) -0.0856(12) 0.073(5) Uani d PDU 0.528(4) 1 A 2
H H12 0.8809 0.9514 -0.0697 0.087 Uiso calc PR 0.528(4) 1 A 2
C C13 0.8323(16) 1.0985(17) -0.1430(16) 0.062(3) Uani d PDU 0.528(4) 1 A 2
H H13 0.8940 1.1204 -0.1662 0.075 Uiso calc PR 0.528(4) 1 A 2
C C14 0.7295(12) 1.1467(19) -0.1535(15) 0.060(3) Uani d PDU 0.528(4) 1 A 2
H H14 0.7130 1.2091 -0.1888 0.072 Uiso calc PR 0.528(4) 1 A 2
C C18 0.8130(3) 0.7232(3) 0.14620(19) 0.0449(8) Uani d D 1 1 . .
S S2 0.8057(3) 0.5957(2) 0.1928(2) 0.0789(10) Uani d PDU 0.632(5) 1 B 1
C C19 0.9075(11) 0.7382(13) 0.1097(12) 0.065(4) Uani d PDU 0.632(5) 1 B 1
H H19 0.9268 0.8032 0.0829 0.078 Uiso calc PR 0.632(5) 1 B 1
C C20 0.9724(10) 0.6299(8) 0.1219(8) 0.068(2) Uani d PDU 0.632(5) 1 B 1
H H20 1.0376 0.6191 0.1000 0.081 Uiso calc PR 0.632(5) 1 B 1
C C21 0.9295(7) 0.5467(11) 0.1678(7) 0.077(2) Uani d PDU 0.632(5) 1 B 1
H H21 0.9619 0.4765 0.1826 0.093 Uiso calc PR 0.632(5) 1 B 1
S S2' 0.9239(6) 0.7245(7) 0.0999(7) 0.083(2) Uani d PDU 0.368(5) 1 B 2
C C19' 0.795(2) 0.6210(14) 0.1856(19) 0.111(7) Uani d PDU 0.368(5) 1 B 2
H H19' 0.7361 0.6020 0.2132 0.133 Uiso calc PR 0.368(5) 1 B 2
C C20' 0.8928(18) 0.550(2) 0.1728(18) 0.099(5) Uani d PDU 0.368(5) 1 B 2
H H20' 0.9004 0.4766 0.1951 0.119 Uiso calc PR 0.368(5) 1 B 2
C C21' 0.973(2) 0.5912(13) 0.1278(19) 0.099(6) Uani d PDU 0.368(5) 1 B 2
H H21' 1.0365 0.5554 0.1159 0.119 Uiso calc PR 0.368(5) 1 B 2
O O1 0.5657(2) 0.7135(2) 0.17142(14) 0.0628(7) Uani d . 1 1 . .
O O2 0.9203(2) 0.9858(2) 0.14859(17) 0.0693(7) Uani d . 1 1 . .
O O3 0.7748(2) 1.1019(2) 0.11081(16) 0.0624(7) Uani d . 1 1 . .

loop_
_atom_site_aniso_label
_atom_site_aniso_U_11
_atom_site_aniso_U_22
_atom_site_aniso_U_33
_atom_site_aniso_U_12
_atom_site_aniso_U_13
_atom_site_aniso_U_23
C7 0.0479(18) 0.0445(18) 0.0371(17) -0.0016(15) 0.0082(14) -0.0013(14)
C6 0.0351(16) 0.0466(18) 0.0378(17) 0.0002(14) 0.0087(13) -0.0070(14)
C5 0.0491(19) 0.057(2) 0.051(2) -0.0095(17) 0.0123(15) -0.0075(17)
C4 0.051(2) 0.069(2) 0.058(2) -0.0145(18) 0.0020(17) -0.0168(19)
C3 0.055(2) 0.073(3) 0.042(2) -0.0038(19) -0.0012(16) -0.0138(18)
C2 0.0466(18) 0.059(2) 0.0382(18) 0.0012(16) 0.0058(14) -0.0005(16)
C1 0.0297(14) 0.0450(18) 0.0358(16) 0.0059(13) 0.0042(12) -0.0034(14)
C10 0.0298(14) 0.0426(17) 0.0340(16) 0.0048(13) 0.0068(12) -0.0004(13)
C9 0.0313(15) 0.0416(17) 0.0379(17) 0.0010(13) 0.0064(12) -0.0004(13)
C8 0.0386(16) 0.0447(18) 0.0315(16) -0.0007(14) 0.0039(12) -0.0026(13)
C22 0.0429(17) 0.0500(19) 0.0358(17) -0.0068(15) 0.0100(13) -0.0039(14)
C23 0.0436(18) 0.060(2) 0.0358(18) -0.0077(16) 0.0056(14) -0.0081(15)
C24 0.076(3) 0.108(4) 0.046(2) -0.022(3) 0.002(2) -0.005(2)
C25 0.083(3) 0.100(4) 0.067(3) -0.024(3) 0.027(3) -0.033(3)
C26 0.081(3) 0.066(3) 0.081(3) -0.008(2) 0.037(3) -0.019(2)
C27 0.058(2) 0.062(2) 0.049(2) 0.0018(18) 0.0173(16) -0.0053(18)
C15 0.0445(19) 0.053(2) 0.0372(17) -0.0040(16) 0.0067(14) 0.0016(15)
C16 0.103(3) 0.060(3) 0.089(3) -0.021(2) -0.003(3) -0.018(2)
C17 0.173(6) 0.097(4) 0.107(4) -0.066(4) 0.041(4) -0.014(3)
C11 0.0370(16) 0.0463(18) 0.0384(17) 0.0006(14) 0.0041(13) 0.0021(14)
S1' 0.0554(17) 0.070(2) 0.0429(15) -0.0061(15) 0.0166(12) 0.0080(13)
C12' 0.079(10) 0.073(9) 0.065(8) -0.008(7) 0.003(7) 0.024(6)
C13' 0.080(8) 0.066(7) 0.057(6) -0.008(6) -0.004(6) 0.014(6)
C14' 0.064(7) 0.067(6) 0.033(5) -0.017(5) 0.010(5) 0.013(5)
S1 0.0579(16) 0.0710(19) 0.080(3) 0.0160(13) 0.0031(15) 0.0267(15)
C12 0.069(8) 0.066(6) 0.079(8) -0.004(6) 0.004(6) 0.011(5)
C13 0.054(5) 0.066(6) 0.066(6) -0.002(4) 0.006(5) 0.004(5)
C14 0.051(5) 0.064(5) 0.063(6) 0.005(4) 0.003(4) 0.016(5)
C18 0.051(2) 0.048(2) 0.0341(17) 0.0095(15) 0.0014(14) -0.0020(14)
S2 0.103(2) 0.0537(14) 0.0785(15) 0.0134(14) 0.0121(13) 0.0161(12)
C19 0.068(6) 0.057(5) 0.069(6) 0.048(4) 0.005(5) -0.010(4)
C20 0.059(4) 0.065(5) 0.074(5) 0.042(4) 0.001(3) -0.019(4)
C21 0.090(6) 0.059(5) 0.070(5) 0.039(5) -0.022(5) -0.009(4)
S2' 0.064(3) 0.083(4) 0.108(4) 0.010(3) 0.029(3) -0.027(3)
C19' 0.114(11) 0.091(11) 0.126(13) 0.074(9) 0.018(9) -0.014(9)
C20' 0.106(10) 0.074(7) 0.113(10) 0.073(8) 0.006(8) -0.008(7)
C21' 0.102(10) 0.084(10) 0.107(11) 0.061(9) 0.005(8) -0.020(9)
O1 0.0707(16) 0.0789(18) 0.0417(14) -0.0247(14) 0.0178(12) 0.0002(12)
O2 0.0445(14) 0.0748(18) 0.0813(18) -0.0079(13) -0.0092(13) -0.0116(14)
O3 0.0657(16) 0.0459(14) 0.0711(17) -0.0045(12) 0.0003(12) -0.0055(12)

loop_
_atom_type_symbol
_atom_type_description
_atom_type_scat_dispersion_real
_atom_type_scat_dispersion_imag
_atom_type_scat_source
C C 0.0033 0.0016 'International Tables Vol C Tables 4.2.6.8 and 6.1.1.4'
H H 0.0000 0.0000 'International Tables Vol C Tables 4.2.6.8 and 6.1.1.4'
O O 0.0106 0.0060 'International Tables Vol C Tables 4.2.6.8 and 6.1.1.4'
S S 0.1246 0.1234 'International Tables Vol C Tables 4.2.6.8 and 6.1.1.4'

loop_
_geom_angle_atom_site_label_1
_geom_angle_atom_site_label_2
_geom_angle_atom_site_label_3
_geom_angle
O1 C7 C6 122.3(3)
O1 C7 C8 120.5(3)
C6 C7 C8 117.1(3)
C5 C6 C1 120.2(3)
C5 C6 C7 119.2(3)
C1 C6 C7 120.6(3)
C4 C5 C6 120.4(3)
C4 C5 H5 119.8
C6 C5 H5 119.8
C3 C4 C5 119.5(3)
C3 C4 H4 120.2
C5 C4 H4 120.2
C2 C3 C4 120.9(3)
C2 C3 H3 119.5
C4 C3 H3 119.5
C3 C2 C1 120.5(3)
C3 C2 H2 119.7
C1 C2 H2 119.7
C2 C1 C6 118.4(3)
C2 C1 C10 122.0(3)
C6 C1 C10 119.5(3)
C9 C10 C11 120.4(3)
C9 C10 C1 120.9(3)
C11 C10 C1 118.7(2)
C10 C9 C15 121.2(3)
C10 C9 C8 123.0(3)
C15 C9 C8 115.7(2)
C18 C8 C9 109.6(2)
C18 C8 C22 113.7(2)
C9 C8 C22 109.8(2)
C18 C8 C7 102.9(2)
C9 C8 C7 110.9(2)
C22 C8 C7 109.8(2)
C27 C22 C23 117.6(3)
C27 C22 C8 118.1(3)
C23 C22 C8 124.3(3)
C24 C23 C22 117.8(3)
C24 C23 H23 121.1
C22 C23 H23 121.1
C25 C24 C23 122.7(4)
C25 C24 H24 118.7
C23 C24 H24 118.7
C24 C25 C26 120.7(4)
C24 C25 H25 119.6
C26 C25 H25 119.6
C25 C26 C27 120.1(4)
C25 C26 H26 120.0
C27 C26 H26 120.0
C26 C27 C22 121.2(4)
C26 C27 H27 119.4
C22 C27 H27 119.4
O2 C15 O3 124.6(3)
O2 C15 C9 124.1(3)
O3 C15 C9 111.3(3)
C17 C16 O3 110.7(4)
C17 C16 H16A 109.5
O3 C16 H16A 109.5
C17 C16 H16B 109.5
O3 C16 H16B 109.5
H16A C16 H16B 108.1
C16 C17 H17A 109.5
C16 C17 H17B 109.5
H17A C17 H17B 109.5
C16 C17 H17C 109.5
H17A C17 H17C 109.5
H17B C17 H17C 109.5
C12 C11 C12' 108.1(12)
C12 C11 C10 126.6(8)
C12' C11 C10 125.2(9)
C12' C11 S1' 114.9(8)
C10 C11 S1' 119.7(3)
C12 C11 S1 110.3(7)
C10 C11 S1 123.1(3)
S1' C11 S1 117.2(3)
C11 S1' C14' 88.6(8)
C11 C12' C13' 111.7(17)
C11 C12' H12' 124.1
C13' C12' H12' 124.1
C14' C13' C12' 105(2)
C14' C13' H13' 127.3
C12' C13' H13' 127.3
C13' C14' S1' 119.4(17)
C13' C14' H14' 120.3
S1' C14' H14' 120.3
C14 S1 C11 90.2(8)
C11 C12 C13 116.8(15)
C11 C12 H12 121.6
C13 C12 H12 121.6
C14 C13 C12 103.0(19)
C14 C13 H13 128.5
C12 C13 H13 128.5
C13 C14 S1 119.7(16)
C13 C14 H14 120.2
S1 C14 H14 120.2
C19 C18 C19' 120.7(10)
C19 C18 C8 122.0(6)
C19' C18 C8 117.3(9)
C19' C18 S2' 114.8(9)
C8 C18 S2' 127.8(4)
C19 C18 S2 114.4(6)
C8 C18 S2 123.5(3)
S2' C18 S2 108.7(4)
C18 S2 C21 94.5(5)
C18 C19 C20 106.8(10)
C18 C19 H19 126.6
C20 C19 H19 126.6
C21 C20 C19 115.9(11)
C21 C20 H20 122.0
C19 C20 H20 122.0
C20 C21 S2 108.2(10)
C20 C21 H21 125.9
S2 C21 H21 125.9
C18 S2' C21' 98.3(11)
C18 C19' C20' 103.3(18)
C18 C19' H19' 128.3
C20' C19' H19' 128.3
C21' C20' C19' 121(2)
C21' C20' H20' 119.6
C19' C20' H20' 119.6
C20' C21' S2' 103(2)
C20' C21' H21' 128.7
S2' C21' H21' 128.7
C15 O3 C16 117.2(3)

loop_
_geom_bond_atom_site_label_1
_geom_bond_atom_site_label_2
_geom_bond_distance
C7 O1 1.212(4)
C7 C6 1.473(4)
C7 C8 1.544(4)
C6 C5 1.390(4)
C6 C1 1.397(4)
C5 C4 1.377(5)
C5 H5 0.9300
C4 C3 1.375(5)
C4 H4 0.9300
C3 C2 1.375(5)
C3 H3 0.9300
C2 C1 1.395(4)
C2 H2 0.9300
C1 C10 1.476(4)
C10 C9 1.341(4)
C10 C11 1.475(4)
C9 C15 1.497(4)
C9 C8 1.524(4)
C8 C18 1.523(4)
C8 C22 1.535(4)
C22 C27 1.395(4)
C22 C23 1.427(4)
C23 C24 1.367(5)
C23 H23 0.9300
C24 C25 1.336(6)
C24 H24 0.9300
C25 C26 1.346(6)
C25 H25 0.9300
C26 C27 1.361(5)
C26 H26 0.9300
C27 H27 0.9300
C15 O2 1.192(4)
C15 O3 1.328(4)
C16 C17 1.437(6)
C16 O3 1.458(4)
C16 H16A 0.9700
C16 H16B 0.9700
C17 H17A 0.9600
C17 H17B 0.9600
C17 H17C 0.9600
C11 C12 1.371(9)
C11 C12' 1.384(9)
C11 S1' 1.686(4)
C11 S1 1.699(4)
S1' C14' 1.698(9)
C12' C13' 1.487(10)
C12' H12' 0.9300
C13' C14' 1.365(9)
C13' H13' 0.9300
C14' H14' 0.9300
S1 C14 1.697(8)
C12 C13 1.481(9)
C12 H12 0.9300
C13 C14 1.353(8)
C13 H13 0.9300
C14 H14 0.9300
C18 C19 1.387(9)
C18 C19' 1.397(10)
C18 S2' 1.648(6)
C18 S2 1.690(4)
S2 C21 1.720(7)
C19 C20 1.496(9)
C19 H19 0.9300
C20 C21 1.383(8)
C20 H20 0.9300
C21 H21 0.9300
S2' C21' 1.713(9)
C19' C20' 1.500(10)
C19' H19' 0.9300
C20' C21' 1.397(10)
C20' H20' 0.9300
C21' H21' 0.9300

loop_
_geom_torsion_atom_site_label_1
_geom_torsion_atom_site_label_2
_geom_torsion_atom_site_label_3
_geom_torsion_atom_site_label_4
_geom_torsion
O1 C7 C6 C5 -16.1(5)
C8 C7 C6 C5 160.0(3)
O1 C7 C6 C1 162.8(3)
C8 C7 C6 C1 -21.1(4)
C1 C6 C5 C4 0.9(5)
C7 C6 C5 C4 179.8(3)
C6 C5 C4 C3 -0.5(5)
C5 C4 C3 C2 -0.2(6)
C4 C3 C2 C1 0.4(5)
C3 C2 C1 C6 0.0(4)
C3 C2 C1 C10 -178.5(3)
C5 C6 C1 C2 -0.7(4)
C7 C6 C1 C2 -179.6(3)
C5 C6 C1 C10 177.8(3)
C7 C6 C1 C10 -1.1(4)
C2 C1 C10 C9 -171.3(3)
C6 C1 C10 C9 10.3(4)
C2 C1 C10 C11 7.2(4)
C6 C1 C10 C11 -171.2(3)
C11 C10 C9 C15 3.0(4)
C1 C10 C9 C15 -178.6(3)
C11 C10 C9 C8 -174.3(3)
C1 C10 C9 C8 4.2(4)
C10 C9 C8 C18 88.2(3)
C15 C9 C8 C18 -89.2(3)
C10 C9 C8 C22 -146.3(3)
C15 C9 C8 C22 36.3(3)
C10 C9 C8 C7 -24.7(4)
C15 C9 C8 C7 157.9(3)
O1 C7 C8 C18 91.3(3)
C6 C7 C8 C18 -84.9(3)
O1 C7 C8 C9 -151.7(3)
C6 C7 C8 C9 32.1(4)
O1 C7 C8 C22 -30.1(4)
C6 C7 C8 C22 153.7(3)
C18 C8 C22 C27 178.5(3)
C9 C8 C22 C27 55.3(3)
C7 C8 C22 C27 -66.9(4)
C18 C8 C22 C23 0.1(4)
C9 C8 C22 C23 -123.0(3)
C7 C8 C22 C23 114.8(3)
C27 C22 C23 C24 -0.1(5)
C8 C22 C23 C24 178.2(3)
C22 C23 C24 C25 0.3(6)
C23 C24 C25 C26 0.2(7)
C24 C25 C26 C27 -0.9(7)
C25 C26 C27 C22 1.1(6)
C23 C22 C27 C26 -0.6(5)
C8 C22 C27 C26 -179.0(3)
C10 C9 C15 O2 -119.3(4)
C8 C9 C15 O2 58.2(4)
C10 C9 C15 O3 62.5(4)
C8 C9 C15 O3 -120.1(3)
C9 C10 C11 C12 69.2(13)
C1 C10 C11 C12 -109.3(12)
C9 C10 C11 C12' -106.8(15)
C1 C10 C11 C12' 74.7(15)
C9 C10 C11 S1' 67.6(4)
C1 C10 C11 S1' -111.0(4)
C9 C10 C11 S1 -111.7(4)
C1 C10 C11 S1 69.7(5)
C12 C11 S1' C14' 13(9)
C12' C11 S1' C14' -3.0(18)
C10 C11 S1' C14' -177.8(10)
S1 C11 S1' C14' 1.5(11)
C12 C11 C12' C13' 1(3)
C10 C11 C12' C13' 177.9(17)
S1' C11 C12' C13' 3(3)
S1 C11 C12' C13' -118(16)
C11 C12' C13' C14' -2(3)
C12' C13' C14' S1' 0(3)
C11 S1' C14' C13' 2(2)
C12 C11 S1 C14 -1.9(16)
C12' C11 S1 C14 61(14)
C10 C11 S1 C14 178.9(10)
S1' C11 S1 C14 -0.4(11)
C12' C11 C12 C13 -1(3)
C10 C11 C12 C13 -177.5(17)
S1' C11 C12 C13 -166(11)
S1 C11 C12 C13 3(3)
C11 C12 C13 C14 -3(3)
C12 C13 C14 S1 2(3)
C11 S1 C14 C13 0(2)
C9 C8 C18 C19 15.9(11)
C22 C8 C18 C19 -107.4(11)
C7 C8 C18 C19 133.9(11)
C9 C8 C18 C19' -166.1(16)
C22 C8 C18 C19' 70.7(16)
C7 C8 C18 C19' -48.0(16)
C9 C8 C18 S2' 11.2(6)
C22 C8 C18 S2' -112.1(6)
C7 C8 C18 S2' 129.2(6)
C9 C8 C18 S2 -167.6(3)
C22 C8 C18 S2 69.1(4)
C7 C8 C18 S2 -49.6(3)
C19 C18 S2 C21 -0.5(11)
C19' C18 S2 C21 170(14)
C8 C18 S2 C21 -177.2(5)
S2' C18 S2 C21 3.8(6)
C19' C18 C19 C20 1(2)
C8 C18 C19 C20 178.8(8)
S2' C18 C19 C20 -33(8)
S2 C18 C19 C20 2.0(16)
C18 C19 C20 C21 -3.2(19)
C19 C20 C21 S2 2.9(15)
C18 S2 C21 C20 -1.4(9)
C19 C18 S2' C21' 145(10)
C19' C18 S2' C21' -3(2)
C8 C18 S2' C21' -179.9(11)
S2 C18 S2' C21' -1.0(12)
C19 C18 C19' C20' -2(3)
C8 C18 C19' C20' -179.8(15)
S2' C18 C19' C20' 3(3)
S2 C18 C19' C20' -12(12)
C18 C19' C20' C21' -1(4)
C19' C20' C21' S2' 0(4)
C18 S2' C21' C20' 2(2)
O2 C15 O3 C16 3.7(5)
C9 C15 O3 C16 -178.1(3)
C17 C16 O3 C15 96.6(5)

_cod_database_fobs_code 2242015
